data_7711905
loop_
_publ_author_name
'Ludwig, Stephan'
'Hamann, Friederike M.'
'Helmdach, Kai'
'Villinger, Alexander'
'Seidel, Wolfram W.'

_publ_section_title
;
 Tuning the potential of redox-active diphosphine ligands based on the
 alkyne complexes
 [Tp*W(CO)L{&#x3b7;<sup>2</sup>-C<sub>2</sub>(PPh<sub>2</sub>)<sub>2</sub>}].
;
_journal_issue 2
_journal_name_full 'Dalton transactions (Cambridge, England : 2003)'
_journal_page_first 326
_journal_page_last 337
_journal_paper_doi 10.1039/d2dt02794a
_journal_volume 52
_journal_year 2023
_chemical_formula_moiety 'C33 H39 B Cl N6 O P W, 4(C H2 Cl2)'
_chemical_formula_sum 'C37 H47 B Cl9 N6 O P W'
_chemical_formula_weight 1136.48
_chemical_name_systematic
Carbonyl-chlorido-\h2-diphenylphosphanylethyne-hydrido{tris(3,4,5-trimethylpyrazolyl)borato}-tungsten(II)
_chemical_properties_physical Air-sensitive,Moisture-sensitive
_space_group_crystal_system orthorhombic
_space_group_IT_number 29
_space_group_name_Hall 'P 2c -2ac'
_space_group_name_H-M_alt 'P c a 21'
_atom_sites_solution_hydrogens geom
_audit_creation_method SHELXL-2014/7
_audit_update_record
;
2022-08-23 deposited with the CCDC.	2022-12-12 downloaded from the CCDC.
;
_cell_angle_alpha 90
_cell_angle_beta 90
_cell_angle_gamma 90
_cell_formula_units_Z 4
_cell_length_a 16.460(3)
_cell_length_b 10.3892(18)
_cell_length_c 22.022(4)
_cell_measurement_reflns_used 9177
_cell_measurement_temperature 123(2)
_cell_measurement_theta_max 34.95
_cell_measurement_theta_min 2.70
_cell_volume 3765.9(12)
_computing_cell_refinement 'Bruker Apex V7.51A'
_computing_data_collection 'Bruker Apex V7.51A'
_computing_data_reduction 'Bruker SAINT'
_computing_molecular_graphics 'ORTEP-3v2.01 (Farrugia, 1997)'
_computing_publication_material 'SHELXL-2014/7 (Sheldrick, 2014)'
_computing_structure_refinement 'SHELXL-2014/7 (Sheldrick, 2014)'
_computing_structure_solution 'Bruker SHELXTL'
_diffrn_ambient_temperature 123(2)
_diffrn_detector_area_resol_mean 10.4167
_diffrn_measured_fraction_theta_full 0.994
_diffrn_measured_fraction_theta_max 0.997
_diffrn_measurement_device_type 'Bruker D8 QUEST diffractometer'
_diffrn_measurement_method 'phi and omega scans'
_diffrn_radiation_type MoK\a
_diffrn_radiation_wavelength 0.71073
_diffrn_reflns_av_R_equivalents 0.0317
_diffrn_reflns_av_unetI/netI 0.0349
_diffrn_reflns_Laue_measured_fraction_full 0.994
_diffrn_reflns_Laue_measured_fraction_max 0.997
_diffrn_reflns_limit_h_max 24
_diffrn_reflns_limit_h_min -24
_diffrn_reflns_limit_k_max 15
_diffrn_reflns_limit_k_min -15
_diffrn_reflns_limit_l_max 33
_diffrn_reflns_limit_l_min -33
_diffrn_reflns_number 68897
_diffrn_reflns_point_group_measured_fraction_full 0.995
_diffrn_reflns_point_group_measured_fraction_max 0.998
_diffrn_reflns_theta_full 25.242
_diffrn_reflns_theta_max 32.500
_diffrn_reflns_theta_min 3.291
_diffrn_source 'microfocus sealed tube'
_exptl_absorpt_coefficient_mu 3.794
_exptl_absorpt_correction_T_max 0.7469
_exptl_absorpt_correction_T_min 0.4697
_exptl_absorpt_correction_type multi-scan
_exptl_absorpt_process_details '(SADABS-2016/2; Sheldrick, 2015)'
_exptl_crystal_colour blue
_exptl_crystal_density_diffrn 2.004
_exptl_crystal_description block
_exptl_crystal_F_000 2264
_exptl_crystal_recrystallization_method 'Re-crystallisation from solvent: dichloromethane / n-pentane'
_exptl_crystal_size_max 0.450
_exptl_crystal_size_mid 0.140
_exptl_crystal_size_min 0.090
_platon_squeeze_details
;
The unit cell contains 16 dichloromethane molecules which have been treated 
as a diffuse contribution to the overall scattering without specific atom 
positions by SQUEEZE/PLATON. These were removed from the model, but included 
in the empirical formula.
;
_refine_diff_density_max 1.627
_refine_diff_density_min -1.336
_refine_diff_density_rms 0.111
_refine_ls_abs_structure_details
;
 Refined as an inversion twin.
;
_refine_ls_abs_structure_Flack 0.028(6)
_refine_ls_extinction_method none
_refine_ls_goodness_of_fit_ref 1.056
_refine_ls_hydrogen_treatment constr
_refine_ls_matrix_type full
_refine_ls_number_parameters 407
_refine_ls_number_reflns 13552
_refine_ls_number_restraints 1
_refine_ls_restrained_S_all 1.056
_refine_ls_R_factor_all 0.0273
_refine_ls_R_factor_gt 0.0236
_refine_ls_shift/su_max 0.003
_refine_ls_shift/su_mean 0.000
_refine_ls_structure_factor_coef Fsqd
_refine_ls_weighting_details 'w=1/[\s^2^(Fo^2^)+(0.0251P)^2^+2.4134P] where P=(Fo^2^+2Fc^2^)/3'
_refine_ls_weighting_scheme calc
_refine_ls_wR_factor_gt 0.0599
_refine_ls_wR_factor_ref 0.0613
_reflns_Friedel_coverage 0.956
_reflns_Friedel_fraction_full 0.996
_reflns_Friedel_fraction_max 0.998
_reflns_number_gt 12521
_reflns_number_total 13552
_reflns_threshold_expression 'I > 2\s(I)'
_cod_data_source_file d2dt02794a2.cif
_cod_data_source_block is_mr012
_cod_depositor_comments 'Adding full bibliography for 7711895--7711909.cif.'
_cod_original_cell_volume 3765.9(11)
_cod_database_code 7711905
_shelx_shelxl_version_number 2014/7
_shelx_space_group_comment
;
The symmetry employed for this shelxl refinement is uniquely defined
by the following loop, which should always be used as a source of
symmetry information in preference to the above space-group names.
They are only intended as comments.
;
_shelx_estimated_absorpt_t_min 0.280
_shelx_estimated_absorpt_t_max 0.726
_platon_squeeze_void_probe_radius 1.20

loop_
_space_group_symop_operation_xyz
'x, y, z'
'-x, -y, z+1/2'
'x+1/2, -y, z'
'-x+1/2, y, z+1/2'

loop_
_atom_site_label
_atom_site_type_symbol
_atom_site_fract_x
_atom_site_fract_y
_atom_site_fract_z
_atom_site_U_iso_or_equiv
_atom_site_adp_type
_atom_site_occupancy
_atom_site_site_symmetry_order
_atom_site_calc_flag
_atom_site_refinement_flags_posn
_atom_site_refinement_flags_adp
_atom_site_refinement_flags_occupancy
_atom_site_disorder_assembly
_atom_site_disorder_group
W1 W 0.52242(2) 0.58687(2) 0.45615(2) 0.01347(3) Uani 1 1 d . . . . .
B1 B 0.6038(2) 0.3364(4) 0.38672(19) 0.0155(7) Uani 1 1 d . . . . .
H1A H 0.6287 0.2607 0.3657 0.019 Uiso 1 1 calc R U . . .
Cl1 Cl 0.41824(6) 0.70417(9) 0.40135(4) 0.02254(17) Uani 1 1 d . . . . .
N1 N 0.59146(19) 0.5767(3) 0.36967(14) 0.0154(6) Uani 1 1 d . . . . .
N2 N 0.62270(19) 0.4602(3) 0.35143(14) 0.0150(5) Uani 1 1 d . . . . .
N3 N 0.46365(19) 0.4114(3) 0.41717(15) 0.0141(5) Uani 1 1 d . . . . .
N4 N 0.51152(18) 0.3176(3) 0.39206(15) 0.0146(5) Uani 1 1 d . . . . .
N5 N 0.62256(18) 0.4589(3) 0.48408(14) 0.0153(5) Uani 1 1 d . . . . .
N6 N 0.63978(16) 0.3510(3) 0.44969(17) 0.0143(6) Uani 1 1 d . . . . .
O1 O 0.6217(2) 0.8353(3) 0.48360(16) 0.0324(7) Uani 1 1 d . . . . .
P1 P 0.40550(6) 0.44093(10) 0.58510(4) 0.01790(17) Uani 1 1 d . . . . .
C1 C 0.4994(3) 0.6538(4) 0.54107(18) 0.0205(7) Uani 1 1 d . . . . .
H1 H 0.5083 0.7237 0.5681 0.025 Uiso 1 1 calc R U . . .
C2 C 0.4645(2) 0.5392(4) 0.53550(17) 0.0166(6) Uani 1 1 d . . . . .
C3 C 0.5846(3) 0.7445(4) 0.47182(18) 0.0233(8) Uani 1 1 d . . . . .
C4 C 0.4668(2) 0.4526(5) 0.6541(2) 0.0206(7) Uani 1 1 d . . . . .
C5 C 0.4692(3) 0.5708(5) 0.6833(2) 0.0271(9) Uani 1 1 d . . . . .
H5 H 0.4400 0.6417 0.6671 0.033 Uiso 1 1 calc R U . . .
C6 C 0.5148(3) 0.5859(5) 0.7369(3) 0.0314(11) Uani 1 1 d . . . . .
H6 H 0.5173 0.6678 0.7561 0.038 Uiso 1 1 calc R U . . .
C7 C 0.5558(3) 0.4836(6) 0.7618(2) 0.0345(11) Uani 1 1 d . . . . .
H7 H 0.5862 0.4945 0.7981 0.041 Uiso 1 1 calc R U . . .
C8 C 0.5525(3) 0.3646(6) 0.7338(2) 0.0349(10) Uani 1 1 d . . . . .
H8 H 0.5800 0.2932 0.7512 0.042 Uiso 1 1 calc R U . . .
C9 C 0.5087(3) 0.3493(5) 0.6799(2) 0.0273(9) Uani 1 1 d . . . . .
H9 H 0.5074 0.2675 0.6605 0.033 Uiso 1 1 calc R U . . .
C10 C 0.4200(2) 0.2761(4) 0.55961(17) 0.0191(7) Uani 1 1 d . . . . .
C11 C 0.3520(3) 0.1959(5) 0.5622(2) 0.0287(9) Uani 1 1 d . . . . .
H11 H 0.3019 0.2284 0.5772 0.034 Uiso 1 1 calc R U . . .
C12 C 0.3571(3) 0.0684(5) 0.5429(3) 0.0384(12) Uani 1 1 d . . . . .
H12 H 0.3108 0.0140 0.5456 0.046 Uiso 1 1 calc R U . . .
C13 C 0.4293(3) 0.0206(4) 0.5198(2) 0.0337(10) Uani 1 1 d . . . . .
H13 H 0.4324 -0.0655 0.5056 0.040 Uiso 1 1 calc R U . . .
C14 C 0.4970(3) 0.1003(4) 0.5177(2) 0.0280(9) Uani 1 1 d . . . . .
H14 H 0.5469 0.0676 0.5025 0.034 Uiso 1 1 calc R U . . .
C15 C 0.4929(3) 0.2264(5) 0.5375(2) 0.0225(9) Uani 1 1 d . . . . .
H15 H 0.5399 0.2794 0.5360 0.027 Uiso 1 1 calc R U . . .
C16 C 0.6199(2) 0.6653(4) 0.33015(17) 0.0174(6) Uani 1 1 d . . . . .
C17 C 0.6708(2) 0.6069(4) 0.28779(17) 0.0192(7) Uani 1 1 d . . . . .
C18 C 0.6709(2) 0.4772(4) 0.30258(17) 0.0183(7) Uani 1 1 d . . . . .
C19 C 0.5963(3) 0.8050(4) 0.3319(2) 0.0241(8) Uani 1 1 d . . . . .
H19A H 0.5947 0.8391 0.2904 0.036 Uiso 1 1 calc R U . . .
H19B H 0.6364 0.8531 0.3557 0.036 Uiso 1 1 calc R U . . .
H19C H 0.5426 0.8138 0.3506 0.036 Uiso 1 1 calc R U . . .
C20 C 0.7143(3) 0.6699(4) 0.23669(19) 0.0272(8) Uani 1 1 d . . . . .
H20A H 0.7209 0.6083 0.2034 0.041 Uiso 1 1 calc R U . . .
H20B H 0.7679 0.6989 0.2505 0.041 Uiso 1 1 calc R U . . .
H20C H 0.6829 0.7441 0.2225 0.041 Uiso 1 1 calc R U . . .
C21 C 0.7163(3) 0.3690(4) 0.2727(2) 0.0262(8) Uani 1 1 d . . . . .
H21A H 0.6775 0.3063 0.2565 0.039 Uiso 1 1 calc R U . . .
H21B H 0.7515 0.3269 0.3026 0.039 Uiso 1 1 calc R U . . .
H21C H 0.7495 0.4032 0.2395 0.039 Uiso 1 1 calc R U . . .
C22 C 0.3867(2) 0.3674(4) 0.41577(17) 0.0170(6) Uani 1 1 d . . . . .
C23 C 0.3854(2) 0.2445(4) 0.39032(17) 0.0194(7) Uani 1 1 d . . . . .
C24 C 0.4649(3) 0.2164(4) 0.3763(2) 0.0177(8) Uani 1 1 d . . . . .
C25 C 0.3149(2) 0.4397(4) 0.43898(19) 0.0236(8) Uani 1 1 d . . . . .
H25A H 0.2814 0.4679 0.4047 0.035 Uiso 1 1 calc R U . . .
H25B H 0.3334 0.5150 0.4620 0.035 Uiso 1 1 calc R U . . .
H25C H 0.2828 0.3836 0.4655 0.035 Uiso 1 1 calc R U . . .
C26 C 0.3121(3) 0.1598(4) 0.3827(2) 0.0279(9) Uani 1 1 d . . . . .
H26A H 0.2735 0.2011 0.3550 0.042 Uiso 1 1 calc R U . . .
H26B H 0.2861 0.1466 0.4223 0.042 Uiso 1 1 calc R U . . .
H26C H 0.3288 0.0766 0.3660 0.042 Uiso 1 1 calc R U . . .
C27 C 0.5001(3) 0.0937(4) 0.3511(3) 0.0283(9) Uani 1 1 d . . . . .
H27A H 0.4568 0.0299 0.3460 0.042 Uiso 1 1 calc R U . . .
H27B H 0.5412 0.0602 0.3792 0.042 Uiso 1 1 calc R U . . .
H27C H 0.5254 0.1111 0.3116 0.042 Uiso 1 1 calc R U . . .
C28 C 0.6655(2) 0.4498(4) 0.53597(17) 0.0175(6) Uani 1 1 d . . . . .
C29 C 0.7100(2) 0.3337(4) 0.53562(19) 0.0212(7) Uani 1 1 d . . . . .
C30 C 0.6927(2) 0.2757(4) 0.48073(19) 0.0193(7) Uani 1 1 d . . . . .
C31 C 0.6663(3) 0.5487(4) 0.58419(19) 0.0242(8) Uani 1 1 d . . . . .
H31A H 0.6639 0.6344 0.5657 0.036 Uiso 1 1 calc R U . . .
H31B H 0.7164 0.5407 0.6080 0.036 Uiso 1 1 calc R U . . .
H31C H 0.6192 0.5365 0.6108 0.036 Uiso 1 1 calc R U . . .
C32 C 0.7642(3) 0.2824(5) 0.5847(2) 0.0316(10) Uani 1 1 d . . . . .
H32A H 0.7463 0.1958 0.5961 0.047 Uiso 1 1 calc R U . . .
H32B H 0.7614 0.3391 0.6202 0.047 Uiso 1 1 calc R U . . .
H32C H 0.8202 0.2788 0.5698 0.047 Uiso 1 1 calc R U . . .
C33 C 0.7259(2) 0.1531(3) 0.4547(3) 0.0276(7) Uani 1 1 d . . . . .
H33A H 0.6936 0.0802 0.4694 0.041 Uiso 1 1 calc R U . . .
H33B H 0.7825 0.1424 0.4675 0.041 Uiso 1 1 calc R U . . .
H33C H 0.7232 0.1566 0.4103 0.041 Uiso 1 1 calc R U . . .

loop_
_atom_site_aniso_label
_atom_site_aniso_U_11
_atom_site_aniso_U_22
_atom_site_aniso_U_33
_atom_site_aniso_U_23
_atom_site_aniso_U_13
_atom_site_aniso_U_12
W1 0.01495(5) 0.01204(5) 0.01344(5) -0.00136(8) 0.00234(8) 0.00228(4)
B1 0.0134(16) 0.0146(16) 0.0184(17) -0.0022(13) 0.0004(13) 0.0033(13)
Cl1 0.0222(4) 0.0222(4) 0.0232(4) 0.0017(3) 0.0013(3) 0.0099(3)
N1 0.0165(13) 0.0154(13) 0.0141(13) 0.0000(10) 0.0030(10) 0.0053(10)
N2 0.0158(13) 0.0141(13) 0.0151(13) -0.0013(11) 0.0031(11) 0.0032(10)
N3 0.0138(12) 0.0133(13) 0.0152(13) -0.0012(10) 0.0007(10) 0.0036(10)
N4 0.0149(13) 0.0122(12) 0.0167(13) -0.0019(10) 0.0006(10) 0.0031(10)
N5 0.0149(13) 0.0133(13) 0.0178(14) 0.0005(11) 0.0023(11) -0.0004(10)
N6 0.0153(10) 0.0160(11) 0.0116(16) 0.0017(12) -0.0002(12) 0.0028(9)
O1 0.0391(18) 0.0232(15) 0.0349(17) -0.0057(13) 0.0083(15) -0.0111(13)
P1 0.0158(4) 0.0225(4) 0.0154(4) -0.0020(3) 0.0026(3) -0.0017(3)
C1 0.0236(16) 0.0215(18) 0.0163(16) -0.0050(14) 0.0035(14) 0.0013(14)
C2 0.0136(14) 0.0189(16) 0.0174(15) -0.0017(13) 0.0022(12) 0.0012(12)
C3 0.0289(18) 0.0185(16) 0.0227(18) -0.0001(13) 0.0065(13) 0.0056(14)
C4 0.0186(18) 0.029(2) 0.0142(18) -0.0007(17) 0.0022(14) -0.0046(16)
C5 0.031(2) 0.033(2) 0.0178(18) -0.0073(17) 0.0061(16) -0.0042(17)
C6 0.039(3) 0.038(3) 0.018(2) -0.0093(19) 0.0028(19) -0.008(2)
C7 0.031(2) 0.055(3) 0.0171(19) -0.004(2) -0.0020(17) -0.009(2)
C8 0.036(2) 0.044(3) 0.025(2) 0.003(2) -0.0062(19) -0.003(2)
C9 0.028(2) 0.033(2) 0.0210(19) 0.0008(18) -0.0037(16) -0.0046(18)
C10 0.0218(17) 0.0192(16) 0.0163(15) 0.0018(13) -0.0026(13) -0.0043(13)
C11 0.0222(18) 0.032(2) 0.032(2) -0.0033(18) 0.0003(16) -0.0086(16)
C12 0.039(3) 0.033(2) 0.044(3) -0.005(2) -0.001(2) -0.019(2)
C13 0.049(3) 0.021(2) 0.032(2) -0.0053(17) -0.003(2) -0.0069(19)
C14 0.034(2) 0.026(2) 0.024(2) 0.0020(16) 0.0032(18) 0.0027(17)
C15 0.0223(19) 0.024(2) 0.021(2) 0.0018(16) 0.0026(18) -0.0026(17)
C16 0.0200(16) 0.0173(16) 0.0149(15) 0.0015(12) 0.0000(13) 0.0018(13)
C17 0.0183(16) 0.0263(18) 0.0131(15) -0.0021(13) 0.0018(12) -0.0003(14)
C18 0.0161(15) 0.0249(18) 0.0141(14) -0.0042(13) 0.0030(12) -0.0012(13)
C19 0.030(2) 0.0180(17) 0.0244(18) 0.0063(15) 0.0019(16) 0.0021(15)
C20 0.031(2) 0.030(2) 0.0207(18) -0.0001(16) 0.0088(16) -0.0051(17)
C21 0.0245(19) 0.030(2) 0.0239(19) -0.0061(17) 0.0087(15) 0.0034(16)
C22 0.0150(15) 0.0197(16) 0.0164(15) -0.0018(13) 0.0012(12) 0.0011(13)
C23 0.0173(15) 0.0217(17) 0.0193(16) -0.0025(14) -0.0036(13) -0.0022(13)
C24 0.0184(17) 0.0152(17) 0.0194(18) -0.0032(14) -0.0004(15) -0.0003(15)
C25 0.0150(15) 0.033(2) 0.0228(17) -0.0047(14) -0.0003(12) 0.0032(14)
C26 0.0265(19) 0.028(2) 0.029(2) -0.0023(17) -0.0052(17) -0.0063(16)
C27 0.0286(19) 0.0169(18) 0.039(3) -0.0094(17) -0.0007(19) 0.0008(15)
C28 0.0145(15) 0.0201(16) 0.0178(16) 0.0024(13) -0.0009(12) -0.0034(13)
C29 0.0183(16) 0.0220(18) 0.0234(18) 0.0070(14) -0.0033(14) -0.0035(13)
C30 0.0142(14) 0.0169(16) 0.0268(17) 0.0055(14) -0.0017(13) 0.0009(12)
C31 0.0221(18) 0.030(2) 0.0207(18) -0.0017(16) -0.0021(14) -0.0040(15)
C32 0.034(2) 0.030(2) 0.030(2) 0.0098(18) -0.0167(18) -0.0020(18)
C33 0.0263(16) 0.0184(14) 0.0380(19) 0.001(3) -0.006(3) 0.0078(12)

loop_
_atom_type_symbol
_atom_type_description
_atom_type_scat_dispersion_real
_atom_type_scat_dispersion_imag
_atom_type_scat_source
C C 0.0033 0.0016 'International Tables Vol C Tables 4.2.6.8 and 6.1.1.4'
H H 0.0000 0.0000 'International Tables Vol C Tables 4.2.6.8 and 6.1.1.4'
B B 0.0013 0.0007 'International Tables Vol C Tables 4.2.6.8 and 6.1.1.4'
Cl Cl 0.1484 0.1585 'International Tables Vol C Tables 4.2.6.8 and 6.1.1.4'
N N 0.0061 0.0033 'International Tables Vol C Tables 4.2.6.8 and 6.1.1.4'
O O 0.0106 0.0060 'International Tables Vol C Tables 4.2.6.8 and 6.1.1.4'
P P 0.1023 0.0942 'International Tables Vol C Tables 4.2.6.8 and 6.1.1.4'
W W -0.8490 6.8722 'International Tables Vol C Tables 4.2.6.8 and 6.1.1.4'

loop_
_geom_angle_atom_site_label_1
_geom_angle_atom_site_label_2
_geom_angle_atom_site_label_3
_geom_angle
_geom_angle_site_symmetry_1
_geom_angle_site_symmetry_3
_geom_angle_publ_flag
C3 W1 C1 69.48(16) . . ?
C3 W1 C2 107.10(16) . . ?
C1 W1 C2 37.95(17) . . ?
C3 W1 N5 93.68(14) . . ?
C1 W1 N5 95.09(15) . . ?
C2 W1 N5 87.97(13) . . ?
C3 W1 N1 85.62(14) . . ?
C1 W1 N1 154.37(15) . . ?
C2 W1 N1 163.17(14) . . ?
N5 W1 N1 80.09(11) . . ?
C3 W1 N3 166.96(14) . . ?
C1 W1 N3 123.52(15) . . ?
C2 W1 N3 85.94(14) . . ?
N5 W1 N3 86.51(11) . . ?
N1 W1 N3 81.56(12) . . ?
C3 W1 Cl1 92.12(12) . . ?
C1 W1 Cl1 98.89(12) . . ?
C2 W1 Cl1 102.49(11) . . ?
N5 W1 Cl1 165.99(9) . . ?
N1 W1 Cl1 87.65(8) . . ?
N3 W1 Cl1 84.99(8) . . ?
N6 B1 N2 107.4(3) . . ?
N6 B1 N4 109.2(3) . . ?
N2 B1 N4 110.2(3) . . ?
N6 B1 H1A 110.0 . . ?
N2 B1 H1A 110.0 . . ?
N4 B1 H1A 110.0 . . ?
C16 N1 N2 106.4(3) . . ?
C16 N1 W1 134.2(2) . . ?
N2 N1 W1 118.9(2) . . ?
C18 N2 N1 109.8(3) . . ?
C18 N2 B1 129.3(3) . . ?
N1 N2 B1 120.9(3) . . ?
C22 N3 N4 106.9(3) . . ?
C22 N3 W1 133.8(2) . . ?
N4 N3 W1 119.1(2) . . ?
C24 N4 N3 109.4(3) . . ?
C24 N4 B1 129.9(3) . . ?
N3 N4 B1 120.6(3) . . ?
C28 N5 N6 107.5(3) . . ?
C28 N5 W1 132.2(3) . . ?
N6 N5 W1 119.3(2) . . ?
C30 N6 N5 108.9(3) . . ?
C30 N6 B1 130.9(3) . . ?
N5 N6 B1 120.1(3) . . ?
C2 P1 C10 106.21(18) . . ?
C2 P1 C4 99.83(19) . . ?
C10 P1 C4 104.3(2) . . ?
C2 C1 W1 71.9(2) . . ?
C2 C1 H1 144.1 . . ?
W1 C1 H1 144.1 . . ?
C1 C2 P1 133.9(3) . . ?
C1 C2 W1 70.2(2) . . ?
P1 C2 W1 156.0(2) . . ?
O1 C3 W1 177.0(4) . . ?
C5 C4 C9 118.6(4) . . ?
C5 C4 P1 117.4(4) . . ?
C9 C4 P1 124.0(4) . . ?
C4 C5 C6 120.2(5) . . ?
C4 C5 H5 119.9 . . ?
C6 C5 H5 119.9 . . ?
C7 C6 C5 120.7(5) . . ?
C7 C6 H6 119.7 . . ?
C5 C6 H6 119.7 . . ?
C6 C7 C8 119.7(5) . . ?
C6 C7 H7 120.2 . . ?
C8 C7 H7 120.2 . . ?
C7 C8 C9 120.1(5) . . ?
C7 C8 H8 120.0 . . ?
C9 C8 H8 120.0 . . ?
C4 C9 C8 120.8(5) . . ?
C4 C9 H9 119.6 . . ?
C8 C9 H9 119.6 . . ?
C15 C10 C11 118.9(4) . . ?
C15 C10 P1 124.7(3) . . ?
C11 C10 P1 116.4(3) . . ?
C12 C11 C10 120.5(4) . . ?
C12 C11 H11 119.8 . . ?
C10 C11 H11 119.8 . . ?
C13 C12 C11 120.3(4) . . ?
C13 C12 H12 119.9 . . ?
C11 C12 H12 119.9 . . ?
C12 C13 C14 119.2(4) . . ?
C12 C13 H13 120.4 . . ?
C14 C13 H13 120.4 . . ?
C15 C14 C13 120.9(5) . . ?
C15 C14 H14 119.5 . . ?
C13 C14 H14 119.5 . . ?
C14 C15 C10 120.3(4) . . ?
C14 C15 H15 119.9 . . ?
C10 C15 H15 119.9 . . ?
N1 C16 C17 110.1(3) . . ?
N1 C16 C19 123.6(3) . . ?
C17 C16 C19 126.3(4) . . ?
C18 C17 C16 105.5(3) . . ?
C18 C17 C20 127.2(4) . . ?
C16 C17 C20 127.3(4) . . ?
N2 C18 C17 108.2(3) . . ?
N2 C18 C21 123.0(4) . . ?
C17 C18 C21 128.8(4) . . ?
C16 C19 H19A 109.5 . . ?
C16 C19 H19B 109.5 . . ?
H19A C19 H19B 109.5 . . ?
C16 C19 H19C 109.5 . . ?
H19A C19 H19C 109.5 . . ?
H19B C19 H19C 109.5 . . ?
C17 C20 H20A 109.5 . . ?
C17 C20 H20B 109.5 . . ?
H20A C20 H20B 109.5 . . ?
C17 C20 H20C 109.5 . . ?
H20A C20 H20C 109.5 . . ?
H20B C20 H20C 109.5 . . ?
C18 C21 H21A 109.5 . . ?
C18 C21 H21B 109.5 . . ?
H21A C21 H21B 109.5 . . ?
C18 C21 H21C 109.5 . . ?
H21A C21 H21C 109.5 . . ?
H21B C21 H21C 109.5 . . ?
N3 C22 C23 109.6(3) . . ?
N3 C22 C25 124.5(3) . . ?
C23 C22 C25 125.9(3) . . ?
C24 C23 C22 105.6(3) . . ?
C24 C23 C26 127.9(4) . . ?
C22 C23 C26 126.4(4) . . ?
N4 C24 C23 108.5(4) . . ?
N4 C24 C27 122.5(4) . . ?
C23 C24 C27 128.9(4) . . ?
C22 C25 H25A 109.5 . . ?
C22 C25 H25B 109.5 . . ?
H25A C25 H25B 109.5 . . ?
C22 C25 H25C 109.5 . . ?
H25A C25 H25C 109.5 . . ?
H25B C25 H25C 109.5 . . ?
C23 C26 H26A 109.5 . . ?
C23 C26 H26B 109.5 . . ?
H26A C26 H26B 109.5 . . ?
C23 C26 H26C 109.5 . . ?
H26A C26 H26C 109.5 . . ?
H26B C26 H26C 109.5 . . ?
C24 C27 H27A 109.5 . . ?
C24 C27 H27B 109.5 . . ?
H27A C27 H27B 109.5 . . ?
C24 C27 H27C 109.5 . . ?
H27A C27 H27C 109.5 . . ?
H27B C27 H27C 109.5 . . ?
N5 C28 C29 109.1(3) . . ?
N5 C28 C31 124.4(4) . . ?
C29 C28 C31 126.4(3) . . ?
C30 C29 C28 105.7(3) . . ?
C30 C29 C32 126.8(4) . . ?
C28 C29 C32 127.5(4) . . ?
N6 C30 C29 108.8(3) . . ?
N6 C30 C33 122.1(4) . . ?
C29 C30 C33 129.1(4) . . ?
C28 C31 H31A 109.5 . . ?
C28 C31 H31B 109.5 . . ?
H31A C31 H31B 109.5 . . ?
C28 C31 H31C 109.5 . . ?
H31A C31 H31C 109.5 . . ?
H31B C31 H31C 109.5 . . ?
C29 C32 H32A 109.5 . . ?
C29 C32 H32B 109.5 . . ?
H32A C32 H32B 109.5 . . ?
C29 C32 H32C 109.5 . . ?
H32A C32 H32C 109.5 . . ?
H32B C32 H32C 109.5 . . ?
C30 C33 H33A 109.5 . . ?
C30 C33 H33B 109.5 . . ?
H33A C33 H33B 109.5 . . ?
C30 C33 H33C 109.5 . . ?
H33A C33 H33C 109.5 . . ?
H33B C33 H33C 109.5 . . ?

loop_
_geom_bond_atom_site_label_1
_geom_bond_atom_site_label_2
_geom_bond_distance
_geom_bond_site_symmetry_2
_geom_bond_publ_flag
W1 C3 1.962(4) . ?
W1 C1 2.031(4) . ?
W1 C2 2.051(4) . ?
W1 N5 2.205(3) . ?
W1 N1 2.220(3) . ?
W1 N3 2.235(3) . ?
W1 Cl1 2.4253(10) . ?
B1 N6 1.516(5) . ?
B1 N2 1.535(5) . ?
B1 N4 1.535(5) . ?
B1 H1A 1.0000 . ?
N1 C16 1.350(5) . ?
N1 N2 1.375(4) . ?
N2 C18 1.349(5) . ?
N3 C22 1.346(5) . ?
N3 N4 1.370(4) . ?
N4 C24 1.348(5) . ?
N5 C28 1.347(5) . ?
N5 N6 1.383(4) . ?
N6 C30 1.356(5) . ?
O1 C3 1.154(5) . ?
P1 C2 1.783(4) . ?
P1 C10 1.818(4) . ?
P1 C4 1.828(5) . ?
C1 C2 1.327(6) . ?
C1 H1 0.9500 . ?
C4 C5 1.387(7) . ?
C4 C9 1.396(7) . ?
C5 C6 1.408(7) . ?
C5 H5 0.9500 . ?
C6 C7 1.373(8) . ?
C6 H6 0.9500 . ?
C7 C8 1.383(8) . ?
C7 H7 0.9500 . ?
C8 C9 1.398(7) . ?
C8 H8 0.9500 . ?
C9 H9 0.9500 . ?
C10 C15 1.394(6) . ?
C10 C11 1.396(6) . ?
C11 C12 1.393(7) . ?
C11 H11 0.9500 . ?
C12 C13 1.385(8) . ?
C12 H12 0.9500 . ?
C13 C14 1.390(7) . ?
C13 H13 0.9500 . ?
C14 C15 1.382(7) . ?
C14 H14 0.9500 . ?
C15 H15 0.9500 . ?
C16 C17 1.393(5) . ?
C16 C19 1.502(5) . ?
C17 C18 1.387(6) . ?
C17 C20 1.486(6) . ?
C18 C21 1.501(6) . ?
C19 H19A 0.9800 . ?
C19 H19B 0.9800 . ?
C19 H19C 0.9800 . ?
C20 H20A 0.9800 . ?
C20 H20B 0.9800 . ?
C20 H20C 0.9800 . ?
C21 H21A 0.9800 . ?
C21 H21B 0.9800 . ?
C21 H21C 0.9800 . ?
C22 C23 1.395(5) . ?
C22 C25 1.491(5) . ?
C23 C24 1.377(6) . ?
C23 C26 1.502(6) . ?
C24 C27 1.506(6) . ?
C25 H25A 0.9800 . ?
C25 H25B 0.9800 . ?
C25 H25C 0.9800 . ?
C26 H26A 0.9800 . ?
C26 H26B 0.9800 . ?
C26 H26C 0.9800 . ?
C27 H27A 0.9800 . ?
C27 H27B 0.9800 . ?
C27 H27C 0.9800 . ?
C28 C29 1.411(6) . ?
C28 C31 1.478(6) . ?
C29 C30 1.380(6) . ?
C29 C32 1.498(6) . ?
C30 C33 1.499(5) . ?
C31 H31A 0.9800 . ?
C31 H31B 0.9800 . ?
C31 H31C 0.9800 . ?
C32 H32A 0.9800 . ?
C32 H32B 0.9800 . ?
C32 H32C 0.9800 . ?
C33 H33A 0.9800 . ?
C33 H33B 0.9800 . ?
C33 H33C 0.9800 . ?

loop_
_geom_torsion_atom_site_label_1
_geom_torsion_atom_site_label_2
_geom_torsion_atom_site_label_3
_geom_torsion_atom_site_label_4
_geom_torsion
_geom_torsion_site_symmetry_1
_geom_torsion_site_symmetry_2
_geom_torsion_site_symmetry_3
_geom_torsion_site_symmetry_4
_geom_torsion_publ_flag
C16 N1 N2 C18 1.4(4) . . . . ?
W1 N1 N2 C18 -172.1(2) . . . . ?
C16 N1 N2 B1 179.3(3) . . . . ?
W1 N1 N2 B1 5.7(4) . . . . ?
N6 B1 N2 C18 113.7(4) . . . . ?
N4 B1 N2 C18 -127.4(4) . . . . ?
N6 B1 N2 N1 -63.7(4) . . . . ?
N4 B1 N2 N1 55.3(4) . . . . ?
C22 N3 N4 C24 -0.9(4) . . . . ?
W1 N3 N4 C24 174.7(3) . . . . ?
C22 N3 N4 B1 -179.8(3) . . . . ?
W1 N3 N4 B1 -4.1(4) . . . . ?
N6 B1 N4 C24 -116.7(4) . . . . ?
N2 B1 N4 C24 125.4(4) . . . . ?
N6 B1 N4 N3 61.8(4) . . . . ?
N2 B1 N4 N3 -56.0(4) . . . . ?
C28 N5 N6 C30 0.4(4) . . . . ?
W1 N5 N6 C30 -169.2(2) . . . . ?
C28 N5 N6 B1 -176.8(3) . . . . ?
W1 N5 N6 B1 13.6(4) . . . . ?
N2 B1 N6 C30 -124.8(4) . . . . ?
N4 B1 N6 C30 115.6(4) . . . . ?
N2 B1 N6 N5 51.7(4) . . . . ?
N4 B1 N6 N5 -67.9(4) . . . . ?
W1 C1 C2 P1 -180.0(4) . . . . ?
C10 P1 C2 C1 -154.1(4) . . . . ?
C4 P1 C2 C1 -46.0(5) . . . . ?
C10 P1 C2 W1 26.0(6) . . . . ?
C4 P1 C2 W1 134.1(5) . . . . ?
C2 P1 C4 C5 68.7(4) . . . . ?
C10 P1 C4 C5 178.4(3) . . . . ?
C2 P1 C4 C9 -113.5(4) . . . . ?
C10 P1 C4 C9 -3.8(4) . . . . ?
C9 C4 C5 C6 1.6(6) . . . . ?
P1 C4 C5 C6 179.5(4) . . . . ?
C4 C5 C6 C7 -1.6(7) . . . . ?
C5 C6 C7 C8 0.3(8) . . . . ?
C6 C7 C8 C9 1.0(8) . . . . ?
C5 C4 C9 C8 -0.3(7) . . . . ?
P1 C4 C9 C8 -178.1(4) . . . . ?
C7 C8 C9 C4 -1.0(8) . . . . ?
C2 P1 C10 C15 37.1(4) . . . . ?
C4 P1 C10 C15 -67.8(4) . . . . ?
C2 P1 C10 C11 -142.1(3) . . . . ?
C4 P1 C10 C11 113.0(3) . . . . ?
C15 C10 C11 C12 0.0(7) . . . . ?
P1 C10 C11 C12 179.2(4) . . . . ?
C10 C11 C12 C13 -1.3(8) . . . . ?
C11 C12 C13 C14 1.8(8) . . . . ?
C12 C13 C14 C15 -0.9(8) . . . . ?
C13 C14 C15 C10 -0.4(8) . . . . ?
C11 C10 C15 C14 0.9(7) . . . . ?
P1 C10 C15 C14 -178.3(4) . . . . ?
N2 N1 C16 C17 -1.6(4) . . . . ?
W1 N1 C16 C17 170.5(3) . . . . ?
N2 N1 C16 C19 176.5(4) . . . . ?
W1 N1 C16 C19 -11.4(6) . . . . ?
N1 C16 C17 C18 1.1(4) . . . . ?
C19 C16 C17 C18 -176.9(4) . . . . ?
N1 C16 C17 C20 180.0(4) . . . . ?
C19 C16 C17 C20 1.9(7) . . . . ?
N1 N2 C18 C17 -0.8(4) . . . . ?
B1 N2 C18 C17 -178.3(3) . . . . ?
N1 N2 C18 C21 178.2(3) . . . . ?
B1 N2 C18 C21 0.6(6) . . . . ?
C16 C17 C18 N2 -0.2(4) . . . . ?
C20 C17 C18 N2 -179.0(4) . . . . ?
C16 C17 C18 C21 -179.1(4) . . . . ?
C20 C17 C18 C21 2.1(7) . . . . ?
N4 N3 C22 C23 0.7(4) . . . . ?
W1 N3 C22 C23 -174.0(3) . . . . ?
N4 N3 C22 C25 179.8(4) . . . . ?
W1 N3 C22 C25 5.1(6) . . . . ?
N3 C22 C23 C24 -0.2(5) . . . . ?
C25 C22 C23 C24 -179.3(4) . . . . ?
N3 C22 C23 C26 177.5(4) . . . . ?
C25 C22 C23 C26 -1.6(7) . . . . ?
N3 N4 C24 C23 0.8(5) . . . . ?
B1 N4 C24 C23 179.5(4) . . . . ?
N3 N4 C24 C27 -175.9(4) . . . . ?
B1 N4 C24 C27 2.7(7) . . . . ?
C22 C23 C24 N4 -0.4(5) . . . . ?
C26 C23 C24 N4 -178.0(4) . . . . ?
C22 C23 C24 C27 176.1(5) . . . . ?
C26 C23 C24 C27 -1.5(8) . . . . ?
N6 N5 C28 C29 -1.0(4) . . . . ?
W1 N5 C28 C29 166.8(3) . . . . ?
N6 N5 C28 C31 177.7(3) . . . . ?
W1 N5 C28 C31 -14.5(6) . . . . ?
N5 C28 C29 C30 1.1(4) . . . . ?
C31 C28 C29 C30 -177.5(4) . . . . ?
N5 C28 C29 C32 -178.2(4) . . . . ?
C31 C28 C29 C32 3.1(7) . . . . ?
N5 N6 C30 C29 0.3(4) . . . . ?
B1 N6 C30 C29 177.1(3) . . . . ?
N5 N6 C30 C33 -177.8(3) . . . . ?
B1 N6 C30 C33 -0.9(6) . . . . ?
C28 C29 C30 N6 -0.9(4) . . . . ?
C32 C29 C30 N6 178.5(4) . . . . ?
C28 C29 C30 C33 177.0(4) . . . . ?
C32 C29 C30 C33 -3.6(7) . . . . ?

loop_
_platon_squeeze_void_nr
_platon_squeeze_void_average_x
_platon_squeeze_void_average_y
_platon_squeeze_void_average_z
_platon_squeeze_void_volume
_platon_squeeze_void_count_electrons
_platon_squeeze_void_content
1 0.024 0.000 0.194 362 304 ' '
2 -0.032 0.000 0.694 362 304 ' '
